data_4031806
loop_
_publ_author_name
'Seccombe, R.C.'
'Kennard, C.H.L.'

_publ_section_title
;
 The stereochemistry of organomercury compounds II. A redetermination of
 the structure of mercury(II) cyanide by neutron diffraction
;
_journal_name_full 'Journal of Organometallic Chemistry'
_journal_page_first 243
_journal_page_last 247
_journal_volume 18
_journal_year 1969
_chemical_formula_sum 'C2 Hg N2'
_chemical_name_systematic 'Hg (C N)2'
_space_group_IT_number 122
_symmetry_space_group_name_Hall 'I -4 2bw'
_symmetry_space_group_name_H-M 'I -4 2 d'
_cell_angle_alpha 90
_cell_angle_beta 90
_cell_angle_gamma 90
_cell_formula_units_Z 8
_cell_length_a 9.643
_cell_length_b 9.643
_cell_length_c 8.88
_cell_volume 825.729
_citation_journal_id_ASTM JORCAI
_cod_data_source_file Seccombe_JORCAI_1969_1670.cif
_cod_data_source_block C2Hg1N2
_cod_original_cell_volume 825.7285
_cod_original_formula_sum 'C2 Hg1 N2'
_cod_database_code 4031806

loop_
_symmetry_equiv_pos_as_xyz
x,y,z
y,-x,-z
-x,-y,z
-y,x,-z
x,-y+1/2,-z+1/4
-y+1/2,-x,z+3/4
-x,y+1/2,-z+1/4
y+1/2,x,z+3/4
x+1/2,y+1/2,z+1/2
y+1/2,-x+1/2,-z+1/2
-x+1/2,-y+1/2,z+1/2
-y+1/2,x+1/2,-z+1/2
x+1/2,-y+1,-z+3/4
-y+1,-x+1/2,z+5/4
-x+1/2,y+1,-z+3/4
y+1,x+1/2,z+5/4

loop_
_atom_site_label
_atom_site_type_symbol
_atom_site_fract_x
_atom_site_fract_y
_atom_site_fract_z
_atom_site_occupancy
_atom_site_U_iso_or_equiv
Hg1 Hg+2 0.2117 0.25 0.125 1 0.0
C1 C+2 0.2026 0.0447 0.163 1 0.0
N1 N-3 0.2039 -0.0726 0.1805 1 0.0
